data_7121638
loop_
_publ_author_name
'Ivanova, Lena V.'
'Navale, Tushar S.'
'Wang, Denan'
'Lindeman, Sergey'
'Ivanov, Maxim V.'
'Rathore, Rajendra'

_publ_section_title
;
 Towards the rational design of novel charge-transfer materials: biaryls
 with a dihedral angle-independent hole delocalization mechanism.
;
_journal_issue 46
_journal_name_full 'Chemical communications (Cambridge, England)'
_journal_page_first 5851
_journal_page_last 5854
_journal_paper_doi 10.1039/c8cc02595a
_journal_volume 54
_journal_year 2018
_chemical_formula_sum 'C21 H26 O4'
_chemical_formula_weight 342.42
_space_group_IT_number 2
_space_group_name_Hall '-P 1'
_space_group_name_H-M_alt 'P -1'
_symmetry_cell_setting triclinic
_symmetry_space_group_name_Hall '-P 1'
_symmetry_space_group_name_H-M 'P -1'
_atom_sites_solution_hydrogens geom
_atom_sites_solution_primary direct
_atom_sites_solution_secondary difmap
_audit_creation_method SHELXL-97
_audit_update_record
;
2018-03-16 deposited with the CCDC.
2018-05-09 downloaded from the CCDC.
;
_cell_angle_alpha 67.7180(10)
_cell_angle_beta 79.8630(10)
_cell_angle_gamma 89.1420(10)
_cell_formula_units_Z 4
_cell_length_a 10.9041(3)
_cell_length_b 11.8130(3)
_cell_length_c 15.3920(4)
_cell_measurement_reflns_used 5367
_cell_measurement_temperature 100(2)
_cell_measurement_theta_max 66
_cell_measurement_theta_min 3
_cell_volume 1803.04(8)
_computing_cell_refinement 'SAINT v7.23A (Bruker, 2005)'
_computing_data_collection 'APEX2 v2.1-4 (Bruker, 2007)'
_computing_data_reduction 'SADABS-2004/1 (Bruker, 2005)'
_computing_molecular_graphics 'XP v5.1 (Bruker, 1998)'
_computing_publication_material 'XCIF v6.12 (Bruker, 2001)'
_computing_structure_refinement 'SHELXL-97 v.97-2 (Sheldrick, 1993-1997)'
_computing_structure_solution 'XS/SHELXTL v6.12 (Bruker, 2001)'
_diffrn_ambient_temperature 100(2)
_diffrn_measured_fraction_theta_full 0.917
_diffrn_measured_fraction_theta_max 0.917
_diffrn_measurement_device_type 'Bruker APEX2 CCD detector'
_diffrn_measurement_method '\w scans'
_diffrn_radiation_monochromator graphite
_diffrn_radiation_source 'fine-focus sealed tube'
_diffrn_radiation_type CuK\a
_diffrn_radiation_wavelength 1.54178
_diffrn_reflns_av_R_equivalents 0.0143
_diffrn_reflns_av_sigmaI/netI 0.0136
_diffrn_reflns_limit_h_max 12
_diffrn_reflns_limit_h_min -12
_diffrn_reflns_limit_k_max 13
_diffrn_reflns_limit_k_min -12
_diffrn_reflns_limit_l_max 17
_diffrn_reflns_limit_l_min 0
_diffrn_reflns_number 14914
_diffrn_reflns_theta_full 67.13
_diffrn_reflns_theta_max 67.13
_diffrn_reflns_theta_min 3.16
_exptl_absorpt_coefficient_mu 0.692
_exptl_absorpt_correction_T_max 0.9340
_exptl_absorpt_correction_T_min 0.7234
_exptl_absorpt_correction_type multi-scan
_exptl_absorpt_process_details
;
 SADABS. Program for empirical absorption correction of
 area-detector data. University of Goetingen. Germany. 
 Sheldrick, G. M. 1996
;
_exptl_crystal_colour colorless
_exptl_crystal_density_diffrn 1.261
_exptl_crystal_density_method 'not measured'
_exptl_crystal_description block
_exptl_crystal_F_000 736
_exptl_crystal_size_max 0.50
_exptl_crystal_size_mid 0.17
_exptl_crystal_size_min 0.10
_refine_diff_density_max 0.277
_refine_diff_density_min -0.181
_refine_diff_density_rms 0.034
_refine_ls_extinction_coef 0.00138(18)
_refine_ls_extinction_expression Fc^*^=kFc[1+0.001xFc^2^\l^3^/sin(2\q)]^-1/4^
_refine_ls_extinction_method SHELXL
_refine_ls_goodness_of_fit_ref 1.006
_refine_ls_hydrogen_treatment constr
_refine_ls_matrix_type full
_refine_ls_number_parameters 460
_refine_ls_number_reflns 5910
_refine_ls_number_restraints 0
_refine_ls_restrained_S_all 1.006
_refine_ls_R_factor_all 0.0348
_refine_ls_R_factor_gt 0.0332
_refine_ls_shift/su_max 0.003
_refine_ls_shift/su_mean 0.000
_refine_ls_structure_factor_coef Fsqd
_refine_ls_weighting_details 'calc w=1/[\s^2^(Fo^2^)+(0.0455P)^2^+0.7370P] where P=(Fo^2^+2Fc^2^)/3'
_refine_ls_weighting_scheme calc
_refine_ls_wR_factor_gt 0.0857
_refine_ls_wR_factor_ref 0.0868
_reflns_number_gt 5574
_reflns_number_total 5910
_reflns_threshold_expression >2sigma(I)
_cod_data_source_file c8cc02595a3.cif
_cod_data_source_block raj10j
_cod_depositor_comments 'Adding full bibliography for 7121633--7121638.cif.'
_cod_database_code 7121638

loop_
_symmetry_equiv_pos_as_xyz
'x, y, z'
'-x, -y, -z'

loop_
_atom_site_label
_atom_site_type_symbol
_atom_site_fract_x
_atom_site_fract_y
_atom_site_fract_z
_atom_site_U_iso_or_equiv
_atom_site_adp_type
_atom_site_occupancy
_atom_site_symmetry_multiplicity
_atom_site_calc_flag
_atom_site_refinement_flags
O1 O 0.07959(7) 0.66036(7) 0.28572(6) 0.01986(19) Uani 1 1 d .
O2 O 0.15459(8) 1.11890(8) -0.00877(6) 0.0240(2) Uani 1 1 d .
O3 O 0.00556(7) 0.82924(7) 0.39459(6) 0.01993(19) Uani 1 1 d .
O4 O -0.44142(8) 0.72260(8) 0.31078(6) 0.0234(2) Uani 1 1 d .
C1 C 0.18861(11) 0.60093(11) 0.31965(9) 0.0219(3) Uani 1 1 d .
H1A H 0.2512 0.6018 0.2643 0.026 Uiso 1 1 calc R
H1B H 0.1646 0.5143 0.3616 0.026 Uiso 1 1 calc R
C2 C 0.24782(12) 0.66207(12) 0.37469(9) 0.0247(3) Uani 1 1 d .
H2A H 0.2361 0.7511 0.3471 0.030 Uiso 1 1 calc R
H2B H 0.3387 0.6509 0.3653 0.030 Uiso 1 1 calc R
C3 C 0.19570(12) 0.61359(12) 0.48230(9) 0.0258(3) Uani 1 1 d .
H3A H 0.2054 0.5241 0.5090 0.031 Uiso 1 1 calc R
H3B H 0.2478 0.6510 0.5120 0.031 Uiso 1 1 calc R
C4 C 0.05952(11) 0.63636(11) 0.51238(9) 0.0233(3) Uani 1 1 d .
H4A H 0.0072 0.6025 0.4805 0.028 Uiso 1 1 calc R
H4B H 0.0344 0.5907 0.5821 0.028 Uiso 1 1 calc R
C5 C 0.03229(11) 0.77017(11) 0.48932(9) 0.0222(3) Uani 1 1 d .
H5A H -0.0399 0.7755 0.5363 0.027 Uiso 1 1 calc R
H5B H 0.1052 0.8139 0.4952 0.027 Uiso 1 1 calc R
C11 C 0.00571(11) 0.85625(11) 0.20840(9) 0.0183(2) Uani 1 1 d .
C12 C 0.10048(11) 0.77433(11) 0.21226(8) 0.0182(2) Uani 1 1 d .
C13 C 0.20620(11) 0.80765(11) 0.14032(9) 0.0202(3) Uani 1 1 d .
H13A H 0.2690 0.7506 0.1421 0.024 Uiso 1 1 calc R
C14 C 0.22215(11) 0.92208(11) 0.06617(9) 0.0203(3) Uani 1 1 d .
C15 C 0.12869(11) 1.00526(11) 0.06420(8) 0.0197(3) Uani 1 1 d .
C16 C 0.02073(11) 0.97142(11) 0.13338(9) 0.0191(3) Uani 1 1 d .
H16A H -0.0437 1.0271 0.1297 0.023 Uiso 1 1 calc R
C17 C 0.33694(12) 0.95744(12) -0.01057(10) 0.0270(3) Uani 1 1 d .
H17A H 0.3914 0.8885 0.0009 0.040 Uiso 1 1 calc R
H17B H 0.3816 1.0282 -0.0097 0.040 Uiso 1 1 calc R
H17C H 0.3127 0.9787 -0.0730 0.040 Uiso 1 1 calc R
C18 C 0.06772(12) 1.20963(12) -0.00833(10) 0.0269(3) Uani 1 1 d .
H18A H 0.0980 1.2873 -0.0612 0.040 Uiso 1 1 calc R
H18B H 0.0584 1.2208 0.0524 0.040 Uiso 1 1 calc R
H18C H -0.0132 1.1834 -0.0159 0.040 Uiso 1 1 calc R
C21 C -0.11002(11) 0.81847(10) 0.28272(9) 0.0180(2) Uani 1 1 d .
C22 C -0.10634(11) 0.79653(10) 0.37778(9) 0.0179(2) Uani 1 1 d .
C23 C -0.21277(11) 0.74921(10) 0.44794(9) 0.0189(3) Uani 1 1 d .
H23A H -0.2090 0.7338 0.5126 0.023 Uiso 1 1 calc R
C24 C -0.32455(11) 0.72420(10) 0.42476(9) 0.0192(3) Uani 1 1 d .
C25 C -0.32869(11) 0.75077(11) 0.32861(9) 0.0187(3) Uani 1 1 d .
C26 C -0.22302(11) 0.79796(11) 0.25841(9) 0.0188(3) Uani 1 1 d .
H26A H -0.2275 0.8164 0.1934 0.023 Uiso 1 1 calc R
C27 C -0.43801(12) 0.66819(12) 0.50072(9) 0.0241(3) Uani 1 1 d .
H27A H -0.4155 0.6448 0.5639 0.036 Uiso 1 1 calc R
H27B H -0.4698 0.5954 0.4940 0.036 Uiso 1 1 calc R
H27C H -0.5026 0.7280 0.4938 0.036 Uiso 1 1 calc R
C28 C -0.44760(11) 0.74392(12) 0.21450(9) 0.0229(3) Uani 1 1 d .
H28A H -0.5303 0.7162 0.2113 0.034 Uiso 1 1 calc R
H28B H -0.3838 0.6985 0.1902 0.034 Uiso 1 1 calc R
H28C H -0.4329 0.8317 0.1756 0.034 Uiso 1 1 calc R
O1A O -0.35247(8) 0.68012(8) 0.70465(6) 0.02147(19) Uani 1 1 d .
O2A O -0.35428(8) 0.30532(8) 1.05545(6) 0.0254(2) Uani 1 1 d .
O3A O -0.24330(8) 0.83175(7) 0.77374(6) 0.0220(2) Uani 1 1 d .
O4A O 0.21007(8) 0.63682(8) 0.69970(6) 0.0240(2) Uani 1 1 d .
C1A C -0.45474(12) 0.76064(12) 0.70024(10) 0.0256(3) Uani 1 1 d .
H1AA H -0.4816 0.7673 0.7629 0.031 Uiso 1 1 calc R
H1AB H -0.5266 0.7273 0.6843 0.031 Uiso 1 1 calc R
C2A C -0.41024(13) 0.88677(12) 0.62344(10) 0.0301(3) Uani 1 1 d .
H2AA H -0.4479 0.8985 0.5668 0.036 Uiso 1 1 calc R
H2AB H -0.3186 0.8889 0.6038 0.036 Uiso 1 1 calc R
C3A C -0.44279(13) 0.99320(12) 0.65533(11) 0.0312(3) Uani 1 1 d .
H3AA H -0.5348 0.9945 0.6703 0.037 Uiso 1 1 calc R
H3AB H -0.4117 1.0709 0.6013 0.037 Uiso 1 1 calc R
C4A C -0.38898(12) 0.98856(12) 0.74348(11) 0.0295(3) Uani 1 1 d .
H4AA H -0.4008 1.0679 0.7508 0.035 Uiso 1 1 calc R
H4AB H -0.4369 0.9242 0.8014 0.035 Uiso 1 1 calc R
C5A C -0.25156(12) 0.96277(11) 0.73719(10) 0.0242(3) Uani 1 1 d .
H5AA H -0.2074 0.9997 0.6700 0.029 Uiso 1 1 calc R
H5AB H -0.2129 0.9982 0.7755 0.029 Uiso 1 1 calc R
C11A C -0.24296(11) 0.57531(11) 0.83135(9) 0.0193(3) Uani 1 1 d .
C12A C -0.35213(11) 0.59012(11) 0.79359(9) 0.0189(3) Uani 1 1 d .
C13A C -0.45729(11) 0.51150(11) 0.84345(9) 0.0199(3) Uani 1 1 d .
H13B H -0.5307 0.5234 0.8165 0.024 Uiso 1 1 calc R
C14A C -0.45811(11) 0.41657(11) 0.93103(9) 0.0200(3) Uani 1 1 d .
C15A C -0.34759(11) 0.40057(11) 0.96832(9) 0.0205(3) Uani 1 1 d .
C16A C -0.24231(11) 0.47803(11) 0.91906(9) 0.0201(3) Uani 1 1 d .
H16B H -0.1683 0.4649 0.9453 0.024 Uiso 1 1 calc R
C17A C -0.57216(11) 0.33307(11) 0.98546(9) 0.0229(3) Uani 1 1 d .
H17D H -0.6432 0.3637 0.9537 0.034 Uiso 1 1 calc R
H17E H -0.5910 0.3309 1.0507 0.034 Uiso 1 1 calc R
H17F H -0.5566 0.2503 0.9874 0.034 Uiso 1 1 calc R
C18A C -0.24827(13) 0.28928(15) 1.09982(10) 0.0369(4) Uani 1 1 d .
H18D H -0.2649 0.2190 1.1610 0.055 Uiso 1 1 calc R
H18E H -0.2304 0.3632 1.1109 0.055 Uiso 1 1 calc R
H18F H -0.1763 0.2745 1.0582 0.055 Uiso 1 1 calc R
C21A C -0.12843(11) 0.65793(11) 0.78218(8) 0.0191(3) Uani 1 1 d .
C22A C -0.13030(11) 0.78573(11) 0.75400(9) 0.0195(3) Uani 1 1 d .
C23A C -0.01982(11) 0.85836(11) 0.71024(9) 0.0202(3) Uani 1 1 d .
H23B H -0.0220 0.9446 0.6920 0.024 Uiso 1 1 calc R
C24A C 0.09344(11) 0.80789(11) 0.69263(9) 0.0203(3) Uani 1 1 d .
C25A C 0.09524(11) 0.68063(11) 0.72141(8) 0.0198(3) Uani 1 1 d .
C26A C -0.01397(11) 0.60722(11) 0.76614(8) 0.0199(3) Uani 1 1 d .
H26B H -0.0108 0.5208 0.7862 0.024 Uiso 1 1 calc R
C27A C 0.21031(12) 0.88904(12) 0.64096(10) 0.0255(3) Uani 1 1 d .
H27D H 0.2802 0.8383 0.6336 0.038 Uiso 0.50 1 calc PR
H27E H 0.2290 0.9363 0.6779 0.038 Uiso 0.50 1 calc PR
H27F H 0.1977 0.9453 0.5778 0.038 Uiso 0.50 1 calc PR
H27G H 0.1910 0.9750 0.6259 0.038 Uiso 0.50 1 calc PR
H27H H 0.2422 0.8770 0.5816 0.038 Uiso 0.50 1 calc PR
H27I H 0.2735 0.8679 0.6817 0.038 Uiso 0.50 1 calc PR
C28A C 0.21681(12) 0.50786(11) 0.72669(10) 0.0262(3) Uani 1 1 d .
H28D H 0.3006 0.4896 0.7020 0.039 Uiso 1 1 calc R
H28E H 0.1551 0.4776 0.7002 0.039 Uiso 1 1 calc R
H28F H 0.1993 0.4676 0.7965 0.039 Uiso 1 1 calc R

loop_
_atom_site_aniso_label
_atom_site_aniso_U_11
_atom_site_aniso_U_22
_atom_site_aniso_U_33
_atom_site_aniso_U_23
_atom_site_aniso_U_13
_atom_site_aniso_U_12
O1 0.0173(4) 0.0176(4) 0.0224(4) -0.0054(3) -0.0032(3) 0.0003(3)
O2 0.0224(5) 0.0207(4) 0.0225(5) -0.0027(4) -0.0005(3) -0.0005(3)
O3 0.0185(4) 0.0213(4) 0.0208(4) -0.0079(3) -0.0057(3) -0.0011(3)
O4 0.0172(4) 0.0334(5) 0.0194(4) -0.0102(4) -0.0021(3) -0.0045(4)
C1 0.0186(6) 0.0194(6) 0.0246(6) -0.0055(5) -0.0030(5) 0.0034(5)
C2 0.0178(6) 0.0274(7) 0.0252(7) -0.0061(5) -0.0032(5) 0.0003(5)
C3 0.0221(7) 0.0285(7) 0.0246(7) -0.0067(5) -0.0064(5) 0.0009(5)
C4 0.0217(6) 0.0258(7) 0.0200(6) -0.0059(5) -0.0042(5) -0.0025(5)
C5 0.0213(6) 0.0273(7) 0.0205(6) -0.0105(5) -0.0067(5) -0.0005(5)
C11 0.0174(6) 0.0205(6) 0.0196(6) -0.0100(5) -0.0046(5) -0.0011(5)
C12 0.0186(6) 0.0182(6) 0.0188(6) -0.0076(5) -0.0047(5) -0.0012(5)
C13 0.0172(6) 0.0214(6) 0.0242(6) -0.0110(5) -0.0044(5) 0.0016(5)
C14 0.0180(6) 0.0229(6) 0.0212(6) -0.0102(5) -0.0027(5) -0.0023(5)
C15 0.0213(6) 0.0194(6) 0.0184(6) -0.0064(5) -0.0054(5) -0.0021(5)
C16 0.0170(6) 0.0206(6) 0.0211(6) -0.0089(5) -0.0052(5) 0.0013(5)
C17 0.0215(6) 0.0265(7) 0.0282(7) -0.0078(6) 0.0016(5) -0.0007(5)
C18 0.0275(7) 0.0207(6) 0.0276(7) -0.0047(5) -0.0030(5) 0.0015(5)
C21 0.0179(6) 0.0153(6) 0.0210(6) -0.0076(5) -0.0027(5) 0.0012(4)
C22 0.0177(6) 0.0145(6) 0.0228(6) -0.0081(5) -0.0050(5) 0.0019(4)
C23 0.0223(6) 0.0178(6) 0.0174(6) -0.0074(5) -0.0039(5) 0.0019(5)
C24 0.0199(6) 0.0162(6) 0.0212(6) -0.0075(5) -0.0022(5) 0.0017(5)
C25 0.0163(6) 0.0181(6) 0.0228(6) -0.0089(5) -0.0040(5) 0.0016(4)
C26 0.0198(6) 0.0191(6) 0.0176(6) -0.0074(5) -0.0033(5) 0.0022(5)
C27 0.0229(6) 0.0272(7) 0.0208(6) -0.0086(5) -0.0013(5) -0.0028(5)
C28 0.0193(6) 0.0289(7) 0.0214(6) -0.0101(5) -0.0049(5) -0.0006(5)
O1A 0.0213(4) 0.0221(4) 0.0197(4) -0.0062(3) -0.0044(3) 0.0018(3)
O2A 0.0256(5) 0.0237(5) 0.0219(5) -0.0031(4) -0.0044(4) 0.0006(4)
O3A 0.0188(4) 0.0188(4) 0.0295(5) -0.0111(4) -0.0026(3) 0.0018(3)
O4A 0.0184(4) 0.0211(4) 0.0310(5) -0.0092(4) -0.0026(4) 0.0028(3)
C1A 0.0237(7) 0.0247(7) 0.0293(7) -0.0101(6) -0.0079(5) 0.0032(5)
C2A 0.0328(7) 0.0267(7) 0.0304(7) -0.0083(6) -0.0104(6) 0.0009(6)
C3A 0.0237(7) 0.0225(7) 0.0449(8) -0.0092(6) -0.0088(6) 0.0031(5)
C4A 0.0237(7) 0.0219(7) 0.0451(8) -0.0167(6) -0.0035(6) 0.0031(5)
C5A 0.0237(7) 0.0184(6) 0.0336(7) -0.0127(5) -0.0066(5) 0.0017(5)
C11A 0.0207(6) 0.0190(6) 0.0215(6) -0.0121(5) -0.0020(5) 0.0018(5)
C12A 0.0224(6) 0.0173(6) 0.0190(6) -0.0097(5) -0.0027(5) 0.0020(5)
C13A 0.0193(6) 0.0212(6) 0.0235(6) -0.0126(5) -0.0052(5) 0.0018(5)
C14A 0.0209(6) 0.0191(6) 0.0228(6) -0.0127(5) -0.0009(5) 0.0009(5)
C15A 0.0254(6) 0.0175(6) 0.0193(6) -0.0086(5) -0.0024(5) 0.0026(5)
C16A 0.0182(6) 0.0215(6) 0.0231(6) -0.0111(5) -0.0046(5) 0.0032(5)
C17A 0.0231(6) 0.0221(6) 0.0241(6) -0.0107(5) -0.0014(5) -0.0009(5)
C18A 0.0289(7) 0.0434(9) 0.0275(7) -0.0003(6) -0.0082(6) 0.0047(6)
C21A 0.0200(6) 0.0209(6) 0.0178(6) -0.0085(5) -0.0045(5) 0.0000(5)
C22A 0.0195(6) 0.0229(6) 0.0200(6) -0.0115(5) -0.0058(5) 0.0028(5)
C23A 0.0228(6) 0.0183(6) 0.0213(6) -0.0087(5) -0.0057(5) -0.0001(5)
C24A 0.0210(6) 0.0231(6) 0.0184(6) -0.0087(5) -0.0060(5) -0.0005(5)
C25A 0.0182(6) 0.0234(6) 0.0193(6) -0.0090(5) -0.0055(5) 0.0029(5)
C26A 0.0232(6) 0.0180(6) 0.0194(6) -0.0076(5) -0.0058(5) 0.0017(5)
C27A 0.0218(6) 0.0238(7) 0.0295(7) -0.0087(5) -0.0047(5) -0.0010(5)
C28A 0.0235(7) 0.0219(6) 0.0298(7) -0.0064(5) -0.0046(5) 0.0058(5)

loop_
_atom_type_symbol
_atom_type_description
_atom_type_scat_dispersion_real
_atom_type_scat_dispersion_imag
_atom_type_scat_source
C C 0.0181 0.0091 'International Tables Vol C Tables 4.2.6.8 and 6.1.1.4'
H H 0.0000 0.0000 'International Tables Vol C Tables 4.2.6.8 and 6.1.1.4'
O O 0.0492 0.0322 'International Tables Vol C Tables 4.2.6.8 and 6.1.1.4'

loop_
_geom_angle_atom_site_label_1
_geom_angle_atom_site_label_2
_geom_angle_atom_site_label_3
_geom_angle
C12 O1 C1 116.49(9)
C15 O2 C18 116.83(9)
C22 O3 C5 117.71(9)
C25 O4 C28 116.94(9)
O1 C1 C2 113.02(10)
O1 C1 H1A 109.0
C2 C1 H1A 109.0
O1 C1 H1B 109.0
C2 C1 H1B 109.0
H1A C1 H1B 107.8
C1 C2 C3 114.87(10)
C1 C2 H2A 108.6
C3 C2 H2A 108.6
C1 C2 H2B 108.6
C3 C2 H2B 108.6
H2A C2 H2B 107.5
C4 C3 C2 116.81(10)
C4 C3 H3A 108.1
C2 C3 H3A 108.1
C4 C3 H3B 108.1
C2 C3 H3B 108.1
H3A C3 H3B 107.3
C5 C4 C3 114.85(10)
C5 C4 H4A 108.6
C3 C4 H4A 108.6
C5 C4 H4B 108.6
C3 C4 H4B 108.6
H4A C4 H4B 107.5
O3 C5 C4 112.13(10)
O3 C5 H5A 109.2
C4 C5 H5A 109.2
O3 C5 H5B 109.2
C4 C5 H5B 109.2
H5A C5 H5B 107.9
C12 C11 C16 119.07(11)
C12 C11 C21 119.54(11)
C16 C11 C21 121.38(10)
O1 C12 C13 123.45(10)
O1 C12 C11 116.95(10)
C13 C12 C11 119.49(11)
C14 C13 C12 121.71(11)
C14 C13 H13A 119.1
C12 C13 H13A 119.1
C13 C14 C15 118.58(11)
C13 C14 C17 121.28(11)
C15 C14 C17 120.14(11)
O2 C15 C16 124.80(11)
O2 C15 C14 114.96(10)
C16 C15 C14 120.23(11)
C15 C16 C11 120.84(11)
C15 C16 H16A 119.6
C11 C16 H16A 119.6
C14 C17 H17A 109.5
C14 C17 H17B 109.5
H17A C17 H17B 109.5
C14 C17 H17C 109.5
H17A C17 H17C 109.5
H17B C17 H17C 109.5
O2 C18 H18A 109.5
O2 C18 H18B 109.5
H18A C18 H18B 109.5
O2 C18 H18C 109.5
H18A C18 H18C 109.5
H18B C18 H18C 109.5
C22 C21 C26 119.07(11)
C22 C21 C11 120.89(11)
C26 C21 C11 119.95(11)
O3 C22 C21 115.48(10)
O3 C22 C23 124.37(11)
C21 C22 C23 120.10(11)
C24 C23 C22 121.13(11)
C24 C23 H23A 119.4
C22 C23 H23A 119.4
C23 C24 C25 118.39(11)
C23 C24 C27 121.28(11)
C25 C24 C27 120.33(11)
O4 C25 C26 123.81(11)
O4 C25 C24 115.42(10)
C26 C25 C24 120.73(11)
C25 C26 C21 120.49(11)
C25 C26 H26A 119.8
C21 C26 H26A 119.8
C24 C27 H27A 109.5
C24 C27 H27B 109.5
H27A C27 H27B 109.5
C24 C27 H27C 109.5
H27A C27 H27C 109.5
H27B C27 H27C 109.5
O4 C28 H28A 109.5
O4 C28 H28B 109.5
H28A C28 H28B 109.5
O4 C28 H28C 109.5
H28A C28 H28C 109.5
H28B C28 H28C 109.5
C12A O1A C1A 114.80(9)
C15A O2A C18A 117.52(10)
C22A O3A C5A 118.16(9)
C25A O4A C28A 117.58(9)
O1A C1A C2A 108.43(10)
O1A C1A H1AA 110.0
C2A C1A H1AA 110.0
O1A C1A H1AB 110.0
C2A C1A H1AB 110.0
H1AA C1A H1AB 108.4
C1A C2A C3A 114.01(12)
C1A C2A H2AA 108.8
C3A C2A H2AA 108.8
C1A C2A H2AB 108.8
C3A C2A H2AB 108.8
H2AA C2A H2AB 107.6
C2A C3A C4A 114.96(11)
C2A C3A H3AA 108.5
C4A C3A H3AA 108.5
C2A C3A H3AB 108.5
C4A C3A H3AB 108.5
H3AA C3A H3AB 107.5
C5A C4A C3A 113.87(11)
C5A C4A H4AA 108.8
C3A C4A H4AA 108.8
C5A C4A H4AB 108.8
C3A C4A H4AB 108.8
H4AA C4A H4AB 107.7
O3A C5A C4A 107.45(10)
O3A C5A H5AA 110.2
C4A C5A H5AA 110.2
O3A C5A H5AB 110.2
C4A C5A H5AB 110.2
H5AA C5A H5AB 108.5
C12A C11A C16A 117.85(11)
C12A C11A C21A 122.69(11)
C16A C11A C21A 119.47(11)
O1A C12A C11A 118.88(10)
O1A C12A C13A 120.76(11)
C11A C12A C13A 120.30(11)
C14A C13A C12A 122.19(11)
C14A C13A H13B 118.9
C12A C13A H13B 118.9
C13A C14A C15A 117.48(11)
C13A C14A C17A 122.15(11)
C15A C14A C17A 120.37(11)
O2A C15A C16A 124.44(11)
O2A C15A C14A 114.80(10)
C16A C15A C14A 120.76(11)
C15A C16A C11A 121.41(11)
C15A C16A H16B 119.3
C11A C16A H16B 119.3
C14A C17A H17D 109.5
C14A C17A H17E 109.5
H17D C17A H17E 109.5
C14A C17A H17F 109.5
H17D C17A H17F 109.5
H17E C17A H17F 109.5
O2A C18A H18D 109.5
O2A C18A H18E 109.5
H18D C18A H18E 109.5
O2A C18A H18F 109.5
H18D C18A H18F 109.5
H18E C18A H18F 109.5
C26A C21A C22A 118.29(11)
C26A C21A C11A 119.46(10)
C22A C21A C11A 122.21(11)
O3A C22A C23A 123.57(11)
O3A C22A C21A 116.64(10)
C23A C22A C21A 119.77(11)
C24A C23A C22A 121.82(11)
C24A C23A H23B 119.1
C22A C23A H23B 119.1
C23A C24A C25A 118.30(11)
C23A C24A C27A 120.69(11)
C25A C24A C27A 120.99(11)
O4A C25A C26A 124.28(11)
O4A C25A C24A 115.31(10)
C26A C25A C24A 120.39(11)
C25A C26A C21A 121.42(11)
C25A C26A H26B 119.3
C21A C26A H26B 119.3
C24A C27A H27D 109.5
C24A C27A H27E 109.5
H27D C27A H27E 109.5
C24A C27A H27F 109.5
H27D C27A H27F 109.5
H27E C27A H27F 109.5
C24A C27A H27G 109.5
H27D C27A H27G 141.1
H27E C27A H27G 56.3
H27F C27A H27G 56.3
C24A C27A H27H 109.5
H27D C27A H27H 56.3
H27E C27A H27H 141.1
H27F C27A H27H 56.3
H27G C27A H27H 109.5
C24A C27A H27I 109.5
H27D C27A H27I 56.3
H27E C27A H27I 56.3
H27F C27A H27I 141.1
H27G C27A H27I 109.5
H27H C27A H27I 109.5
O4A C28A H28D 109.5
O4A C28A H28E 109.5
H28D C28A H28E 109.5
O4A C28A H28F 109.5
H28D C28A H28F 109.5
H28E C28A H28F 109.5

loop_
_geom_bond_atom_site_label_1
_geom_bond_atom_site_label_2
_geom_bond_distance
O1 C12 1.3809(14)
O1 C1 1.4472(14)
O2 C15 1.3783(14)
O2 C18 1.4209(15)
O3 C22 1.3806(14)
O3 C5 1.4388(14)
O4 C25 1.3775(14)
O4 C28 1.4197(15)
C1 C2 1.5253(19)
C1 H1A 0.9900
C1 H1B 0.9900
C2 C3 1.5341(18)
C2 H2A 0.9900
C2 H2B 0.9900
C3 C4 1.5271(17)
C3 H3A 0.9900
C3 H3B 0.9900
C4 C5 1.5200(18)
C4 H4A 0.9900
C4 H4B 0.9900
C5 H5A 0.9900
C5 H5B 0.9900
C11 C12 1.3985(17)
C11 C16 1.4000(17)
C11 C21 1.4906(16)
C12 C13 1.3942(17)
C13 C14 1.3883(17)
C13 H13A 0.9500
C14 C15 1.4011(18)
C14 C17 1.5025(17)
C15 C16 1.3891(17)
C16 H16A 0.9500
C17 H17A 0.9800
C17 H17B 0.9800
C17 H17C 0.9800
C18 H18A 0.9800
C18 H18B 0.9800
C18 H18C 0.9800
C21 C22 1.3936(17)
C21 C26 1.3990(17)
C22 C23 1.3950(17)
C23 C24 1.3942(17)
C23 H23A 0.9500
C24 C25 1.4005(18)
C24 C27 1.5047(17)
C25 C26 1.3893(17)
C26 H26A 0.9500
C27 H27A 0.9800
C27 H27B 0.9800
C27 H27C 0.9800
C28 H28A 0.9800
C28 H28B 0.9800
C28 H28C 0.9800
O1A C12A 1.3793(14)
O1A C1A 1.4488(15)
O2A C15A 1.3761(15)
O2A C18A 1.4183(17)
O3A C22A 1.3710(15)
O3A C5A 1.4400(15)
O4A C25A 1.3826(15)
O4A C28A 1.4234(15)
C1A C2A 1.5286(18)
C1A H1AA 0.9900
C1A H1AB 0.9900
C2A C3A 1.5300(19)
C2A H2AA 0.9900
C2A H2AB 0.9900
C3A C4A 1.553(2)
C3A H3AA 0.9900
C3A H3AB 0.9900
C4A C5A 1.5182(18)
C4A H4AA 0.9900
C4A H4AB 0.9900
C5A H5AA 0.9900
C5A H5AB 0.9900
C11A C12A 1.3949(17)
C11A C16A 1.4035(17)
C11A C21A 1.4929(17)
C12A C13A 1.3957(17)
C13A C14A 1.3873(17)
C13A H13B 0.9500
C14A C15A 1.4042(18)
C14A C17A 1.5049(17)
C15A C16A 1.3889(17)
C16A H16B 0.9500
C17A H17D 0.9800
C17A H17E 0.9800
C17A H17F 0.9800
C18A H18D 0.9800
C18A H18E 0.9800
C18A H18F 0.9800
C21A C26A 1.3996(17)
C21A C22A 1.4048(17)
C22A C23A 1.3957(17)
C23A C24A 1.3917(17)
C23A H23B 0.9500
C24A C25A 1.3978(17)
C24A C27A 1.5090(17)
C25A C26A 1.3906(17)
C26A H26B 0.9500
C27A H27D 0.9800
C27A H27E 0.9800
C27A H27F 0.9800
C27A H27G 0.9800
C27A H27H 0.9800
C27A H27I 0.9800
C28A H28D 0.9800
C28A H28E 0.9800
C28A H28F 0.9800

loop_
_geom_torsion_atom_site_label_1
_geom_torsion_atom_site_label_2
_geom_torsion_atom_site_label_3
_geom_torsion_atom_site_label_4
_geom_torsion
C12 O1 C1 C2 70.73(13)
O1 C1 C2 C3 88.83(13)
C1 C2 C3 C4 -65.48(15)
C2 C3 C4 C5 -66.32(15)
C22 O3 C5 C4 70.84(13)
C3 C4 C5 O3 87.27(13)
C1 O1 C12 C13 33.68(16)
C1 O1 C12 C11 -150.23(10)
C16 C11 C12 O1 -177.85(10)
C21 C11 C12 O1 0.85(16)
C16 C11 C12 C13 -1.60(17)
C21 C11 C12 C13 177.10(11)
O1 C12 C13 C14 178.18(11)
C11 C12 C13 C14 2.18(18)
C12 C13 C14 C15 -0.23(18)
C12 C13 C14 C17 179.49(12)
C18 O2 C15 C16 4.61(17)
C18 O2 C15 C14 -174.35(10)
C13 C14 C15 O2 176.71(10)
C17 C14 C15 O2 -3.01(17)
C13 C14 C15 C16 -2.30(18)
C17 C14 C15 C16 177.97(12)
O2 C15 C16 C11 -176.02(11)
C14 C15 C16 C11 2.89(18)
C12 C11 C16 C15 -0.91(18)
C21 C11 C16 C15 -179.58(11)
C12 C11 C21 C22 66.00(15)
C16 C11 C21 C22 -115.33(13)
C12 C11 C21 C26 -110.42(13)
C16 C11 C21 C26 68.25(16)
C5 O3 C22 C21 -157.30(10)
C5 O3 C22 C23 25.32(16)
C26 C21 C22 O3 -174.47(10)
C11 C21 C22 O3 9.08(16)
C26 C21 C22 C23 3.04(17)
C11 C21 C22 C23 -173.41(10)
O3 C22 C23 C24 176.60(10)
C21 C22 C23 C24 -0.67(17)
C22 C23 C24 C25 -1.67(17)
C22 C23 C24 C27 177.38(11)
C28 O4 C25 C26 -0.05(17)
C28 O4 C25 C24 -177.64(10)
C23 C24 C25 O4 179.30(10)
C27 C24 C25 O4 0.24(16)
C23 C24 C25 C26 1.63(17)
C27 C24 C25 C26 -177.43(11)
O4 C25 C26 C21 -176.73(11)
C24 C25 C26 C21 0.74(18)
C22 C21 C26 C25 -3.08(17)
C11 C21 C26 C25 173.40(11)
C12A O1A C1A C2A 149.37(10)
O1A C1A C2A C3A -132.58(11)
C1A C2A C3A C4A 59.06(16)
C2A C3A C4A C5A 47.69(16)
C22A O3A C5A C4A 164.01(10)
C3A C4A C5A O3A -86.70(13)
C1A O1A C12A C11A -129.33(11)
C1A O1A C12A C13A 53.42(14)
C16A C11A C12A O1A -175.88(10)
C21A C11A C12A O1A 3.91(17)
C16A C11A C12A C13A 1.38(17)
C21A C11A C12A C13A -178.84(11)
O1A C12A C13A C14A 177.01(11)
C11A C12A C13A C14A -0.20(18)
C12A C13A C14A C15A -0.75(17)
C12A C13A C14A C17A 179.02(11)
C18A O2A C15A C16A 3.22(18)
C18A O2A C15A C14A -176.03(11)
C13A C14A C15A O2A 179.77(10)
C17A C14A C15A O2A -0.01(16)
C13A C14A C15A C16A 0.49(17)
C17A C14A C15A C16A -179.29(11)
O2A C15A C16A C11A -178.49(11)
C14A C15A C16A C11A 0.72(18)
C12A C11A C16A C15A -1.65(17)
C21A C11A C16A C15A 178.56(11)
C12A C11A C21A C26A -127.69(13)
C16A C11A C21A C26A 52.09(16)
C12A C11A C21A C22A 54.56(17)
C16A C11A C21A C22A -125.66(13)
C5A O3A C22A C23A 7.78(17)
C5A O3A C22A C21A -173.65(10)
C26A C21A C22A O3A -177.88(10)
C11A C21A C22A O3A -0.11(17)
C26A C21A C22A C23A 0.75(17)
C11A C21A C22A C23A 178.52(11)
O3A C22A C23A C24A 179.08(11)
C21A C22A C23A C24A 0.55(18)
C22A C23A C24A C25A -1.03(18)
C22A C23A C24A C27A 177.05(11)
C28A O4A C25A C26A -1.23(17)
C28A O4A C25A C24A -179.45(11)
C23A C24A C25A O4A 178.51(10)
C27A C24A C25A O4A 0.43(17)
C23A C24A C25A C26A 0.22(18)
C27A C24A C25A C26A -177.86(11)
O4A C25A C26A C21A -177.04(11)
C24A C25A C26A C21A 1.09(18)
C22A C21A C26A C25A -1.56(18)
C11A C21A C26A C25A -179.40(11)
